data_9014303
loop_
_publ_author_name
'Abid, S.'
'Rzaigui, M.'
'Averbuch-Pouchot M'

_publ_section_title
;
 Chemical preparation, structural investigation, and thermal behavior of
 a new cyclohexaphosphate: Zn2Cs2P6O18.8H2O
 _cod_database_code 1008658
;
_journal_name_full 'Journal of Solid State Chemistry'
_journal_page_first 180
_journal_page_last 184
_journal_paper_doi 10.1006/jssc.1994.1154
_journal_volume 110
_journal_year 1994
_chemical_formula_sum 'Cs O13 P3 Zn'
_space_group_IT_number 4
_symmetry_space_group_name_Hall 'P 2yb'
_symmetry_space_group_name_H-M 'P 1 21 1'
_cell_angle_alpha 90
_cell_angle_beta 94.33
_cell_angle_gamma 90
_cell_length_a 11.896
_cell_length_b 12.663
_cell_length_c 8.079
_cell_formula_units_Z 4
_cell_volume 1213.539
_database_code_amcsd 0016546
_exptl_crystal_density_diffrn 2.732
_cod_duplicate_entry 1008658
_cod_original_formula_sum 'Cs Zn P3 O13'
_cod_database_code 9014303
_amcsd_formula_title 'Cs2 H16 O26 P6 Zn2'

loop_
_space_group_symop_operation_xyz
x,y,z
-x,1/2+y,-z

loop_
_atom_site_label
_atom_site_fract_x
_atom_site_fract_y
_atom_site_fract_z
Cs1 0.29176 0.00000 0.37857
Cs2 0.74770 0.09353 0.62544
Zn1 0.01246 0.16499 0.05182
Zn2 0.49842 0.75590 0.11232
P1 0.97160 0.41740 0.01490
P2 0.76900 0.28670 -0.01290
P3 0.61410 0.31210 0.24760
P4 0.52490 0.49990 0.07750
P5 0.27170 0.12830 0.93740
P6 0.91930 0.56040 0.28390
O1 0.84710 0.38510 0.94370
O2 0.95050 0.45070 0.20040
O3 -0.00740 0.00750 0.08320
O4 0.04530 0.32230 0.02510
O5 0.73300 0.32010 0.16680
O6 0.32830 0.79020 0.13720
O7 0.16230 0.68990 -0.00350
O8 0.57180 0.43280 0.23700
O9 0.36190 0.78880 0.57420
O10 0.46430 0.74290 0.85650
O11 0.64010 0.53780 0.00250
O12 0.46590 0.59350 0.14060
O13 0.53320 0.92880 0.04820
O14 0.78800 0.57470 0.22800
O15 0.33260 0.22460 0.88960
O16 0.80990 0.63630 0.93370
O17 0.92940 0.54130 0.46480
O18 -0.01570 0.64710 0.21170
O19 0.24800 0.50780 0.75730
O20 0.52550 0.79670 0.35620
O21 0.00440 0.18420 0.30240
O22 0.26540 0.37680 0.17160
O23 0.28050 0.25430 0.46700
O24 0.54150 0.04700 0.36600
O25 0.08300 0.80900 0.45100
O26 0.88200 0.85200 0.36200

loop_
_cod_related_entry_id
_cod_related_entry_database
_cod_related_entry_code
1 AMCSD 0016546
